data_1557250
loop_
_publ_author_name
'Peralta, Ricardo A.'
'Huxley, Michael T.'
'Young, Rosemary J.'
'Linder-Patton, Oliver M'
'Evans, Jack D.'
'Doonan, Christian J.'
'Sumby, Christopher J.'

_publ_section_title
;
 MOF matrix isolation: cooperative conformational mobility enables
 reliable single crystal transformations.
;
_journal_issue 0
_journal_name_full 'Faraday discussions'
_journal_page_first 84
_journal_page_last 99
_journal_paper_doi 10.1039/d0fd00012d
_journal_volume 225
_journal_year 2021
_chemical_formula_sum 'C97.5 H111 Mn3 N12 O19.5'
_chemical_formula_weight 1927.80
_space_group_crystal_system monoclinic
_space_group_IT_number 11
_space_group_name_Hall '-P 2yb'
_space_group_name_H-M_alt 'P 1 21/m 1'
_atom_sites_solution_hydrogens geom
_audit_creation_method SHELXL-2014/6
_audit_update_record
;
2020-01-15 deposited with the CCDC.	2020-02-04 downloaded from the CCDC.
;
_cell_angle_alpha 90
_cell_angle_beta 92.10(3)
_cell_angle_gamma 90
_cell_formula_units_Z 2
_cell_length_a 12.307(3)
_cell_length_b 31.637(6)
_cell_length_c 13.006(3)
_cell_measurement_reflns_used 92993
_cell_measurement_temperature 100(2)
_cell_measurement_theta_max 31.717
_cell_measurement_theta_min 1.567
_cell_volume 5061(2)
_computing_cell_refinement 'XDS (Kabsch, 1993)'
_computing_data_collection 'BluIce (McPhillips, 2002)'
_computing_data_reduction 'XDS (Kabsch, 1993)'
_computing_structure_refinement 'SHELXL-2014/6 (Sheldrick, 2014)'
_computing_structure_solution 'SHELXS-2014 (Sheldrick, 2014)'
_diffrn_ambient_temperature 100(2)
_diffrn_measured_fraction_theta_full 0.974
_diffrn_measured_fraction_theta_max 0.819
_diffrn_measurement_device_type 'ADSC Quantum 210r'
_diffrn_measurement_method 'Phi Scan'
_diffrn_radiation_monochromator 'Silicon Double Crystal'
_diffrn_radiation_source 'MX1 Beamline Australian Synchrotron'
_diffrn_radiation_type Synchrotron
_diffrn_radiation_wavelength 0.7108
_diffrn_reflns_av_R_equivalents 0.0939
_diffrn_reflns_av_unetI/netI 0.0599
_diffrn_reflns_Laue_measured_fraction_full 0.974
_diffrn_reflns_Laue_measured_fraction_max 0.819
_diffrn_reflns_limit_h_max 16
_diffrn_reflns_limit_h_min -16
_diffrn_reflns_limit_k_max 43
_diffrn_reflns_limit_k_min -43
_diffrn_reflns_limit_l_max 17
_diffrn_reflns_limit_l_min -17
_diffrn_reflns_number 92993
_diffrn_reflns_point_group_measured_fraction_full 0.974
_diffrn_reflns_point_group_measured_fraction_max 0.819
_diffrn_reflns_theta_full 27.000
_diffrn_reflns_theta_max 31.717
_diffrn_reflns_theta_min 1.567
_exptl_absorpt_coefficient_mu 0.439
_exptl_absorpt_correction_type multi-scan
_exptl_absorpt_process_details 'XDS (Kabsch, 1993)'
_exptl_crystal_colour colourless
_exptl_crystal_density_diffrn 1.265
_exptl_crystal_description plate
_exptl_crystal_F_000 2022
_exptl_crystal_size_max 0.80
_exptl_crystal_size_mid 0.30
_exptl_crystal_size_min 0.10
_platon_squeeze_details
;
The structure contains solvent accessible voids that contain acetone. 
To account for the removed electron density, 7.5 acetone molecules (32e)
per asymmetric unit were added to the formula.
;
_refine_diff_density_max 0.984
_refine_diff_density_min -1.133
_refine_diff_density_rms 0.091
_refine_ls_extinction_method none
_refine_ls_goodness_of_fit_ref 1.044
_refine_ls_hydrogen_treatment constr
_refine_ls_matrix_type full
_refine_ls_number_parameters 577
_refine_ls_number_reflns 14274
_refine_ls_number_restraints 152
_refine_ls_restrained_S_all 1.040
_refine_ls_R_factor_all 0.1086
_refine_ls_R_factor_gt 0.0726
_refine_ls_shift/su_max 0.001
_refine_ls_shift/su_mean 0.000
_refine_ls_structure_factor_coef Fsqd
_refine_ls_weighting_details 'w=1/[\s^2^(Fo^2^)+(0.1364P)^2^+0.0709P] where P=(Fo^2^+2Fc^2^)/3'
_refine_ls_weighting_scheme calc
_refine_ls_wR_factor_gt 0.2023
_refine_ls_wR_factor_ref 0.2198
_reflns_Friedel_coverage 0.000
_reflns_number_gt 9235
_reflns_number_total 14274
_reflns_threshold_expression 'I > 2\s(I)'
_cod_data_source_file d0fd00012d2.cif
_cod_data_source_block MnMOF-1(acetone)
_cod_depositor_comments
;
The following automatic conversions were performed:

data item '_exptl_absorpt_correction_type' value 'Multi-Scan' was
changed to 'multi-scan' in accordance with the
/home/data/users/saulius/crontab/automatic-downloads/rss-feeds/RSC/lib/dictionaries/cif_core.dic
dictionary named 'cif_core.dic' version 2.4.2 last updated on
2011-04-26.

Automatic conversion script
Id: cif_fix_values 7556 2019-12-06 15:28:31Z antanas 

 Adding full bibliography for 1557244--1557251.cif.
;
_cod_original_cell_volume 5060.6(18)
_cod_original_sg_symbol_H-M 'P 21/m'
_cod_original_formula_sum 'C97.50 H111 Mn3 N12 O19.50'
_cod_database_code 1557250
_shelx_space_group_comment
;
The symmetry employed for this shelxl refinement is uniquely defined
by the following loop, which should always be used as a source of
symmetry information in preference to the above space-group names.
They are only intended as comments.
;
_shelxl_version_number 2014/6

loop_
_space_group_symop_operation_xyz
'x, y, z'
'-x, y+1/2, -z'
'-x, -y, -z'
'x, -y-1/2, z'

loop_
_atom_site_label
_atom_site_type_symbol
_atom_site_fract_x
_atom_site_fract_y
_atom_site_fract_z
_atom_site_U_iso_or_equiv
_atom_site_adp_type
_atom_site_occupancy
_atom_site_site_symmetry_order
_atom_site_calc_flag
_atom_site_refinement_flags_posn
_atom_site_refinement_flags_adp
_atom_site_refinement_flags_occupancy
_atom_site_disorder_assembly
_atom_site_disorder_group
Mn1 Mn 0.0000 0.5000 1.0000 0.03222(15) Uani 1 2 d S . P . .
Mn2 Mn 0.20606(3) 0.42689(2) 1.08626(3) 0.02897(12) Uani 1 1 d . . . . .
C1A C 0.2788(2) 0.34048(9) 0.21400(19) 0.0344(6) Uani 1 1 d . . . . .
H1A1 H 0.2208 0.3360 0.1604 0.041 Uiso 1 1 calc R U . . .
H1A2 H 0.2958 0.3129 0.2467 0.041 Uiso 1 1 calc R U . . .
N11A N 0.24122(19) 0.36962(8) 0.29054(15) 0.0348(5) Uani 1 1 d D . . . .
N12A N 0.19403(19) 0.40659(7) 0.25751(15) 0.0352(5) Uani 1 1 d D . . . .
C13A C 0.1698(2) 0.42767(9) 0.34232(18) 0.0381(6) Uani 1 1 d D . . . .
C14A C 0.2008(2) 0.40396(10) 0.43070(18) 0.0396(6) Uani 1 1 d D . . . .
C15A C 0.2469(2) 0.36731(10) 0.39489(18) 0.0400(6) Uani 1 1 d D . . . .
C16A C 0.1168(3) 0.46968(11) 0.3356(2) 0.0527(9) Uani 1 1 d D . . . .
H16A H 0.0972 0.4760 0.2636 0.079 Uiso 1 1 calc R U . . .
H16B H 0.1671 0.4913 0.3629 0.079 Uiso 1 1 calc R U . . .
H16C H 0.0511 0.4695 0.3760 0.079 Uiso 1 1 calc R U . . .
C17A C 0.2924(3) 0.32956(13) 0.4509(2) 0.0623(10) Uani 1 1 d D . . . .
H17A H 0.2674 0.3037 0.4158 0.093 Uiso 1 1 calc R U . . .
H17B H 0.2675 0.3295 0.5217 0.093 Uiso 1 1 calc R U . . .
H17C H 0.3720 0.3307 0.4520 0.093 Uiso 1 1 calc R U . . .
N21A N 0.37560(17) 0.35698(7) 0.16675(15) 0.0314(4) Uani 1 1 d . . . . .
N22A N 0.36134(18) 0.39102(8) 0.10339(17) 0.0366(5) Uani 1 1 d . . . . .
C23A C 0.4611(2) 0.40382(11) 0.0814(3) 0.0462(7) Uani 1 1 d . . . . .
C24A C 0.5400(2) 0.37752(10) 0.1314(2) 0.0415(6) Uani 1 1 d . . . . .
C25A C 0.4824(2) 0.34816(9) 0.1857(2) 0.0351(6) Uani 1 1 d . . . . .
C26A C 0.5211(3) 0.31328(10) 0.2555(2) 0.0463(7) Uani 1 1 d . . . . .
H26A H 0.5989 0.3169 0.2719 0.069 Uiso 1 1 calc R U . . .
H26B H 0.5090 0.2860 0.2212 0.069 Uiso 1 1 calc R U . . .
H26C H 0.4809 0.3141 0.3191 0.069 Uiso 1 1 calc R U . . .
C27A C 0.4764(3) 0.44057(13) 0.0121(4) 0.0661(11) Uani 1 1 d . . . . .
H27A H 0.4240 0.4389 -0.0464 0.099 Uiso 1 1 calc R U . . .
H27B H 0.5505 0.4402 -0.0131 0.099 Uiso 1 1 calc R U . . .
H27C H 0.4649 0.4668 0.0501 0.099 Uiso 1 1 calc R U . . .
C31A C 0.1905(3) 0.41586(11) 0.54013(19) 0.0430(7) Uani 1 1 d . . . . .
C32A C 0.0953(3) 0.43293(11) 0.5754(2) 0.0474(8) Uani 1 1 d . . . . .
H32A H 0.0351 0.4373 0.5288 0.057 Uiso 1 1 calc R U . . .
C33A C 0.0869(3) 0.44381(11) 0.6784(2) 0.0452(7) Uani 1 1 d . . . . .
H33A H 0.0220 0.4565 0.7010 0.054 Uiso 1 1 calc R U . . .
C34A C 0.1719(2) 0.43642(10) 0.74806(18) 0.0379(6) Uani 1 1 d . . . . .
C35A C 0.2676(3) 0.41939(11) 0.7136(2) 0.0452(7) Uani 1 1 d . . . . .
H35A H 0.3267 0.4141 0.7608 0.054 Uiso 1 1 calc R U . . .
C36A C 0.2770(3) 0.41002(12) 0.6105(2) 0.0480(8) Uani 1 1 d . . . . .
H36A H 0.3439 0.3994 0.5873 0.058 Uiso 1 1 calc R U . . .
C37A C 0.1585(2) 0.44671(9) 0.85951(18) 0.0363(6) Uani 1 1 d . . . . .
O38A O 0.08691(19) 0.47330(7) 0.87926(14) 0.0478(5) Uani 1 1 d . . . . .
O39A O 0.21961(17) 0.42780(7) 0.92488(13) 0.0416(5) Uani 1 1 d . . . . .
C41A C 0.6587(2) 0.38259(11) 0.1274(3) 0.0503(8) Uani 1 1 d . . . . .
C42A C 0.7274(3) 0.34864(11) 0.1022(3) 0.0592(9) Uani 1 1 d . . . . .
H42A H 0.6976 0.3212 0.0914 0.071 Uiso 1 1 calc R U . . .
C43A C 0.8367(3) 0.35507(11) 0.0931(3) 0.0610(10) Uani 1 1 d . . . . .
H43A H 0.8821 0.3318 0.0776 0.073 Uiso 1 1 calc R U . . .
C44A C 0.8823(2) 0.39497(11) 0.1062(3) 0.0492(8) Uani 1 1 d . . . . .
C45A C 0.8164(2) 0.42814(11) 0.1372(3) 0.0490(8) Uani 1 1 d . . . . .
H45A H 0.8475 0.4550 0.1520 0.059 Uiso 1 1 calc R U . . .
C46A C 0.7059(3) 0.42192(11) 0.1465(3) 0.0519(8) Uani 1 1 d . . . . .
H46A H 0.6615 0.4449 0.1663 0.062 Uiso 1 1 calc R U . . .
C47A C 0.9992(2) 0.40324(11) 0.0894(2) 0.0409(6) Uani 1 1 d . . . . .
O48A O 1.06378(16) 0.37320(7) 0.07492(17) 0.0465(5) Uani 1 1 d . . . . .
O49A O 1.03253(15) 0.44146(7) 0.09150(13) 0.0371(4) Uani 1 1 d . . . . .
C1B C 0.5864(5) 0.7500 1.4139(5) 0.0665(16) Uani 0.494(3) 2 d S T P A 1
H1B1 H 0.6635 0.7500 1.4387 0.080 Uiso 0.494(3) 2 calc R U P A 1
H1B2 H 0.5377 0.7500 1.4728 0.080 Uiso 0.494(3) 2 calc R U P A 1
N11B N 0.5621(5) 0.71716(17) 1.3419(5) 0.0577(17) Uani 0.494(3) 1 d D U P A 1
N12B N 0.6205(5) 0.71503(18) 1.2541(5) 0.0597(17) Uani 0.494(3) 1 d D U P A 1
C13B C 0.5746(9) 0.6828(3) 1.2014(7) 0.065(3) Uani 0.494(3) 1 d D U P A 1
C14B C 0.4916(5) 0.66317(19) 1.2604(5) 0.0466(16) Uani 0.494(3) 1 d D U P A 1
C15B C 0.4827(16) 0.6867(6) 1.3487(12) 0.050(4) Uani 0.494(3) 1 d D U P A 1
C16B C 0.6197(7) 0.6686(2) 1.1042(7) 0.071(2) Uani 0.494(3) 1 d D U P A 1
H16D H 0.6416 0.6389 1.1104 0.107 Uiso 0.494(3) 1 calc R U P A 1
H16E H 0.6831 0.6859 1.0888 0.107 Uiso 0.494(3) 1 calc R U P A 1
H16F H 0.5644 0.6715 1.0485 0.107 Uiso 0.494(3) 1 calc R U P A 1
C17B C 0.4001(13) 0.6824(4) 1.4314(9) 0.085(5) Uani 0.494(3) 1 d D U P A 1
H17D H 0.4380 0.6801 1.4988 0.128 Uiso 0.494(3) 1 calc R U P A 1
H17E H 0.3563 0.6569 1.4184 0.128 Uiso 0.494(3) 1 calc R U P A 1
H17F H 0.3527 0.7072 1.4305 0.128 Uiso 0.494(3) 1 calc R U P A 1
C21B C 0.4246(4) 0.62614(18) 1.2267(4) 0.0396(13) Uani 0.494(3) 1 d D . P A 1
C22B C 0.3481(6) 0.6311(2) 1.1461(6) 0.057(2) Uani 0.494(3) 1 d . . P A 1
H22B H 0.3407 0.6577 1.1128 0.068 Uiso 0.494(3) 1 calc R U P A 1
C23B C 0.2826(6) 0.5976(2) 1.1138(5) 0.0500(17) Uani 0.494(3) 1 d . . P A 1
H23B H 0.2287 0.6020 1.0607 0.060 Uiso 0.494(3) 1 calc R U P A 1
C24B C 0.2944(9) 0.5579(4) 1.1574(6) 0.0363(13) Uani 0.494(3) 1 d D . P A 1
C25B C 0.3717(18) 0.5562(9) 1.238(2) 0.039(2) Uani 0.494(3) 1 d D . P A 1
H25B H 0.3805 0.5297 1.2710 0.047 Uiso 0.494(3) 1 calc R U P A 1
C26B C 0.4360(11) 0.5879(4) 1.2740(12) 0.036(2) Uani 0.494(3) 1 d D . P A 1
H1 H 0.4868 0.5836 1.3298 0.044 Uiso 0.494(3) 1 calc R U P A 1
C27B C 0.2262(2) 0.52072(10) 1.1220(2) 0.0398(6) Uani 1 1 d . . . . .
O28B O 0.27035(16) 0.48519(7) 1.13130(15) 0.0390(4) Uani 1 1 d . . . . .
O29B O 0.13778(19) 0.52805(8) 1.07418(17) 0.0526(6) Uani 1 1 d . . . . .
N11C N 0.5063(6) 0.71494(18) 1.4057(5) 0.0580(17) Uani 0.506(3) 1 d D U P A 2
N12C N 0.4231(6) 0.71403(19) 1.4740(5) 0.072(2) Uani 0.506(3) 1 d D U P A 2
C13C C 0.3583(12) 0.6816(5) 1.4441(12) 0.091(5) Uani 0.506(3) 1 d D U P A 2
C14C C 0.4038(6) 0.6611(2) 1.3584(5) 0.0577(19) Uani 0.506(3) 1 d D U P A 2
C15C C 0.4956(15) 0.6830(6) 1.3347(14) 0.049(3) Uani 0.506(3) 1 d D U P A 2
C16C C 0.2613(9) 0.6704(3) 1.4993(8) 0.096(3) Uani 0.506(3) 1 d D U P A 2
H16G H 0.1964 0.6765 1.4558 0.144 Uiso 0.506(3) 1 calc R U P A 2
H16H H 0.2591 0.6871 1.5627 0.144 Uiso 0.506(3) 1 calc R U P A 2
H16I H 0.2632 0.6403 1.5163 0.144 Uiso 0.506(3) 1 calc R U P A 2
C17C C 0.5759(9) 0.6778(3) 1.2503(9) 0.071(3) Uani 0.506(3) 1 d D U P A 2
H17G H 0.5473 0.6574 1.1995 0.106 Uiso 0.506(3) 1 calc R U P A 2
H17H H 0.6454 0.6675 1.2799 0.106 Uiso 0.506(3) 1 calc R U P A 2
H17I H 0.5872 0.7051 1.2167 0.106 Uiso 0.506(3) 1 calc R U P A 2
C21C C 0.3571(6) 0.6246(2) 1.3012(4) 0.0513(17) Uani 0.506(3) 1 d D . P A 2
C22C C 0.2493(7) 0.6265(2) 1.2554(8) 0.079(3) Uani 0.506(3) 1 d . . P A 2
H22C H 0.2057 0.6508 1.2654 0.095 Uiso 0.506(3) 1 calc R U P A 2
C23C C 0.2089(6) 0.5937(2) 1.1977(7) 0.065(2) Uani 0.506(3) 1 d . . P A 2
H23C H 0.1393 0.5962 1.1641 0.078 Uiso 0.506(3) 1 calc R U P A 2
C24C C 0.2702(9) 0.5558(4) 1.1873(6) 0.0363(13) Uani 0.506(3) 1 d D . P A 2
C25C C 0.3705(17) 0.5502(9) 1.2368(19) 0.039(2) Uani 0.506(3) 1 d D . P A 2
H25C H 0.4099 0.5245 1.2340 0.047 Uiso 0.506(3) 1 calc R U P A 2
C26C C 0.4099(13) 0.5860(5) 1.2919(15) 0.044(3) Uani 0.506(3) 1 d D . P A 2
H2 H 0.4793 0.5833 1.3259 0.053 Uiso 0.506(3) 1 calc R U P A 2
C1C C 0.5864(5) 0.7500 1.4139(5) 0.0665(16) Uani 0.506(3) 2 d S T P A 2
H1C1 H 0.6277 0.7500 1.4807 0.080 Uiso 0.506(3) 2 calc R U P A 2
H1C2 H 0.6372 0.7500 1.3566 0.080 Uiso 0.506(3) 2 calc R U P A 2

loop_
_atom_site_aniso_label
_atom_site_aniso_U_11
_atom_site_aniso_U_22
_atom_site_aniso_U_33
_atom_site_aniso_U_23
_atom_site_aniso_U_13
_atom_site_aniso_U_12
Mn1 0.0300(3) 0.0519(3) 0.0143(2) -0.0067(2) -0.00421(18) 0.0078(2)
Mn2 0.0270(2) 0.0446(2) 0.01515(17) -0.00122(14) -0.00132(13) 0.00328(16)
C1A 0.0344(14) 0.0464(15) 0.0228(11) -0.0015(10) 0.0049(9) 0.0024(11)
N11A 0.0386(13) 0.0491(13) 0.0169(9) 0.0017(8) 0.0027(8) 0.0101(10)
N12A 0.0414(13) 0.0454(13) 0.0187(9) 0.0000(9) 0.0001(8) 0.0079(10)
C13A 0.0422(16) 0.0550(17) 0.0172(10) -0.0019(10) 0.0026(10) 0.0104(13)
C14A 0.0442(16) 0.0597(18) 0.0148(10) 0.0012(10) 0.0008(10) 0.0139(13)
C15A 0.0402(16) 0.0612(18) 0.0186(11) 0.0025(11) 0.0021(10) 0.0160(13)
C16A 0.076(2) 0.061(2) 0.0206(12) -0.0027(12) 0.0052(13) 0.0275(17)
C17A 0.091(3) 0.074(2) 0.0216(13) 0.0096(14) 0.0084(14) 0.036(2)
N21A 0.0311(12) 0.0415(12) 0.0217(9) 0.0028(8) 0.0029(8) 0.0039(9)
N22A 0.0299(12) 0.0483(13) 0.0316(11) 0.0088(9) 0.0020(9) 0.0053(10)
C23A 0.0275(15) 0.0589(19) 0.0530(17) 0.0139(15) 0.0104(12) 0.0076(13)
C24A 0.0266(14) 0.0471(16) 0.0510(16) 0.0058(13) 0.0041(12) 0.0053(11)
C25A 0.0311(14) 0.0448(15) 0.0294(12) -0.0020(11) -0.0001(10) 0.0055(11)
C26A 0.0434(18) 0.0528(18) 0.0426(16) 0.0085(13) -0.0006(13) 0.0134(13)
C27A 0.0345(18) 0.072(2) 0.093(3) 0.043(2) 0.0163(18) 0.0058(16)
C31A 0.0455(17) 0.0679(19) 0.0156(10) -0.0011(11) 0.0016(10) 0.0175(14)
C32A 0.0433(17) 0.080(2) 0.0190(11) 0.0009(12) 0.0001(10) 0.0243(15)
C33A 0.0451(17) 0.070(2) 0.0210(12) -0.0010(12) 0.0038(11) 0.0206(15)
C34A 0.0450(17) 0.0522(16) 0.0169(10) -0.0027(10) 0.0042(10) 0.0108(12)
C35A 0.0401(17) 0.074(2) 0.0211(12) -0.0036(12) -0.0016(10) 0.0137(14)
C36A 0.0426(17) 0.082(2) 0.0198(12) -0.0062(13) 0.0028(11) 0.0196(15)
C37A 0.0391(16) 0.0513(16) 0.0188(10) -0.0032(10) 0.0042(9) 0.0057(12)
O38A 0.0584(14) 0.0649(14) 0.0205(8) -0.0027(8) 0.0077(8) 0.0208(11)
O39A 0.0421(12) 0.0681(14) 0.0145(8) -0.0034(8) -0.0013(7) 0.0078(9)
C41A 0.0274(16) 0.0555(19) 0.068(2) 0.0033(16) 0.0040(14) 0.0029(13)
C42A 0.0346(18) 0.0478(18) 0.095(3) -0.0110(18) 0.0020(17) 0.0037(13)
C43A 0.0317(18) 0.0519(19) 0.099(3) -0.0094(19) 0.0007(17) 0.0029(14)
C44A 0.0303(16) 0.0547(19) 0.063(2) -0.0064(15) 0.0028(14) -0.0015(13)
C45A 0.0282(16) 0.0536(18) 0.066(2) -0.0032(15) 0.0094(14) -0.0008(13)
C46A 0.0341(17) 0.0521(18) 0.070(2) -0.0011(16) 0.0120(15) 0.0039(13)
C47A 0.0264(14) 0.0629(19) 0.0335(13) -0.0073(12) 0.0018(10) 0.0035(12)
O48A 0.0282(11) 0.0631(13) 0.0479(12) -0.0106(10) -0.0026(8) 0.0026(9)
O49A 0.0302(10) 0.0569(12) 0.0240(8) -0.0001(8) -0.0014(7) -0.0003(8)
C1B 0.082(4) 0.044(3) 0.070(3) 0.000 -0.042(3) 0.000
N11B 0.063(4) 0.038(3) 0.070(4) -0.009(3) -0.033(3) 0.000(3)
N12B 0.055(4) 0.046(3) 0.077(4) -0.012(3) -0.022(3) 0.003(3)
C13B 0.071(6) 0.051(5) 0.070(6) 0.002(5) -0.032(5) 0.002(4)
C14B 0.056(4) 0.038(3) 0.044(3) -0.001(3) -0.019(3) -0.001(3)
C15B 0.071(9) 0.049(7) 0.028(4) -0.005(4) -0.024(4) 0.005(6)
C16B 0.079(6) 0.048(4) 0.087(6) -0.006(4) 0.001(5) -0.007(4)
C17B 0.159(13) 0.043(5) 0.050(7) -0.017(4) -0.043(7) -0.015(7)
C21B 0.041(3) 0.045(3) 0.032(3) -0.003(2) -0.009(2) -0.002(2)
C22B 0.068(5) 0.037(3) 0.063(4) 0.002(3) -0.035(4) 0.000(3)
C23B 0.053(4) 0.043(3) 0.052(4) 0.002(3) -0.028(3) 0.000(3)
C24B 0.044(4) 0.047(2) 0.017(4) 0.003(3) -0.007(2) -0.004(3)
C25B 0.0424(18) 0.039(6) 0.0352(14) -0.003(3) -0.0086(12) -0.001(2)
C26B 0.027(7) 0.046(4) 0.034(6) 0.006(3) -0.016(4) -0.008(4)
C27B 0.0438(17) 0.0517(17) 0.0231(11) -0.0013(11) -0.0092(10) 0.0005(13)
O28B 0.0362(11) 0.0484(11) 0.0318(9) -0.0020(8) -0.0044(8) -0.0018(9)
O29B 0.0489(14) 0.0589(14) 0.0478(12) -0.0042(10) -0.0270(10) 0.0021(10)
N11C 0.068(4) 0.047(3) 0.057(4) 0.008(3) -0.026(3) -0.010(3)
N12C 0.108(6) 0.048(3) 0.057(4) -0.004(3) -0.030(4) -0.004(3)
C13C 0.139(12) 0.081(8) 0.054(6) -0.011(6) 0.002(7) 0.002(8)
C14C 0.075(5) 0.047(4) 0.049(4) -0.008(3) -0.021(3) 0.000(3)
C15C 0.050(6) 0.037(6) 0.057(8) -0.005(5) -0.016(5) -0.007(4)
C16C 0.121(9) 0.078(6) 0.091(7) -0.029(5) 0.034(6) -0.020(6)
C17C 0.064(6) 0.032(4) 0.114(9) 0.009(5) -0.037(7) 0.000(3)
C21C 0.058(4) 0.053(4) 0.041(3) 0.001(3) -0.018(3) -0.013(3)
C22C 0.076(6) 0.047(4) 0.109(7) -0.017(4) -0.051(5) 0.012(4)
C23C 0.051(5) 0.060(4) 0.081(5) -0.007(4) -0.031(4) 0.009(3)
C24C 0.044(4) 0.047(2) 0.017(4) 0.003(3) -0.007(2) -0.004(3)
C25C 0.0424(18) 0.039(6) 0.0352(14) -0.003(3) -0.0086(12) -0.001(2)
C26C 0.030(6) 0.061(5) 0.040(6) 0.005(4) -0.003(4) -0.011(4)
C1C 0.082(4) 0.044(3) 0.070(3) 0.000 -0.042(3) 0.000

loop_
_atom_type_symbol
_atom_type_description
_atom_type_scat_dispersion_real
_atom_type_scat_dispersion_imag
_atom_type_scat_source
C C 0.0033 0.0016 'International Tables Vol C Tables 4.2.6.8 and 6.1.1.4'
H H 0.0000 0.0000 'International Tables Vol C Tables 4.2.6.8 and 6.1.1.4'
N N 0.0061 0.0033 'International Tables Vol C Tables 4.2.6.8 and 6.1.1.4'
O O 0.0106 0.0060 'International Tables Vol C Tables 4.2.6.8 and 6.1.1.4'
Mn Mn 0.3368 0.7283 'International Tables Vol C Tables 4.2.6.8 and 6.1.1.4'

loop_
_geom_angle_atom_site_label_1
_geom_angle_atom_site_label_2
_geom_angle_atom_site_label_3
_geom_angle
_geom_angle_site_symmetry_1
_geom_angle_site_symmetry_3
O38A Mn1 O38A 180.0 . 3_567
O38A Mn1 O29B 95.03(10) . .
O38A Mn1 O29B 84.97(10) 3_567 .
O38A Mn1 O29B 84.97(10) . 3_567
O38A Mn1 O29B 95.03(10) 3_567 3_567
O29B Mn1 O29B 180.0 . 3_567
O38A Mn1 O49A 88.78(8) . 1_456
O38A Mn1 O49A 91.22(8) 3_567 1_456
O29B Mn1 O49A 88.84(8) . 1_456
O29B Mn1 O49A 91.15(8) 3_567 1_456
O38A Mn1 O49A 91.22(8) . 3_666
O38A Mn1 O49A 88.78(8) 3_567 3_666
O29B Mn1 O49A 91.16(8) . 3_666
O29B Mn1 O49A 88.85(8) 3_567 3_666
O49A Mn1 O49A 180.0 1_456 3_666
O28B Mn2 O39A 102.97(8) . .
O28B Mn2 O49A 99.55(8) . 1_456
O39A Mn2 O49A 98.10(8) . 1_456
O28B Mn2 N22A 96.16(9) . 1_556
O39A Mn2 N22A 90.44(8) . 1_556
O49A Mn2 N22A 159.92(9) 1_456 1_556
O28B Mn2 N12A 90.69(8) . 1_556
O39A Mn2 N12A 164.75(9) . 1_556
O49A Mn2 N12A 86.10(8) 1_456 1_556
N22A Mn2 N12A 81.26(8) 1_556 1_556
O28B Mn2 O48A 153.88(8) . 1_456
O39A Mn2 O48A 91.84(8) . 1_456
O49A Mn2 O48A 56.60(8) 1_456 1_456
N22A Mn2 O48A 105.22(9) 1_556 1_456
N12A Mn2 O48A 78.17(8) 1_556 1_456
N11A C1A N21A 110.5(2) . .
N11A C1A H1A1 109.6 . .
N21A C1A H1A1 109.6 . .
N11A C1A H1A2 109.6 . .
N21A C1A H1A2 109.6 . .
H1A1 C1A H1A2 108.1 . .
C15A N11A N12A 111.4(2) . .
C15A N11A C1A 130.4(2) . .
N12A N11A C1A 118.17(19) . .
C13A N12A N11A 105.8(2) . .
C13A N12A Mn2 132.71(19) . 1_554
N11A N12A Mn2 119.68(15) . 1_554
N12A C13A C14A 110.3(2) . .
N12A C13A C16A 120.8(2) . .
C14A C13A C16A 129.0(2) . .
C15A C14A C13A 105.9(2) . .
C15A C14A C31A 126.0(2) . .
C13A C14A C31A 128.1(3) . .
N11A C15A C14A 106.6(2) . .
N11A C15A C17A 122.3(3) . .
C14A C15A C17A 131.1(2) . .
C13A C16A H16A 109.5 . .
C13A C16A H16B 109.5 . .
H16A C16A H16B 109.5 . .
C13A C16A H16C 109.5 . .
H16A C16A H16C 109.5 . .
H16B C16A H16C 109.5 . .
C15A C17A H17A 109.5 . .
C15A C17A H17B 109.5 . .
H17A C17A H17B 109.5 . .
C15A C17A H17C 109.5 . .
H17A C17A H17C 109.5 . .
H17B C17A H17C 109.5 . .
C25A N21A N22A 112.0(2) . .
C25A N21A C1A 130.6(2) . .
N22A N21A C1A 116.7(2) . .
C23A N22A N21A 105.7(2) . .
C23A N22A Mn2 128.1(2) . 1_554
N21A N22A Mn2 123.64(16) . 1_554
N22A C23A C24A 110.1(3) . .
N22A C23A C27A 120.4(3) . .
C24A C23A C27A 129.5(3) . .
C25A C24A C23A 105.9(2) . .
C25A C24A C41A 128.3(3) . .
C23A C24A C41A 125.7(3) . .
N21A C25A C24A 106.3(2) . .
N21A C25A C26A 123.2(3) . .
C24A C25A C26A 130.5(3) . .
C25A C26A H26A 109.5 . .
C25A C26A H26B 109.5 . .
H26A C26A H26B 109.5 . .
C25A C26A H26C 109.5 . .
H26A C26A H26C 109.5 . .
H26B C26A H26C 109.5 . .
C23A C27A H27A 109.5 . .
C23A C27A H27B 109.5 . .
H27A C27A H27B 109.5 . .
C23A C27A H27C 109.5 . .
H27A C27A H27C 109.5 . .
H27B C27A H27C 109.5 . .
C32A C31A C36A 118.1(2) . .
C32A C31A C14A 121.4(2) . .
C36A C31A C14A 120.6(2) . .
C31A C32A C33A 120.6(3) . .
C31A C32A H32A 119.7 . .
C33A C32A H32A 119.7 . .
C34A C33A C32A 120.6(3) . .
C34A C33A H33A 119.7 . .
C32A C33A H33A 119.7 . .
C33A C34A C35A 119.2(2) . .
C33A C34A C37A 119.4(2) . .
C35A C34A C37A 121.5(2) . .
C36A C35A C34A 120.0(3) . .
C36A C35A H35A 120.0 . .
C34A C35A H35A 120.0 . .
C35A C36A C31A 121.4(3) . .
C35A C36A H36A 119.3 . .
C31A C36A H36A 119.3 . .
O38A C37A O39A 125.8(2) . .
O38A C37A C34A 116.6(2) . .
O39A C37A C34A 117.6(2) . .
C37A O38A Mn1 143.34(18) . .
C37A O39A Mn2 127.44(17) . .
C46A C41A C42A 118.1(3) . .
C46A C41A C24A 119.9(3) . .
C42A C41A C24A 121.9(3) . .
C43A C42A C41A 120.3(3) . .
C43A C42A H42A 119.8 . .
C41A C42A H42A 119.8 . .
C42A C43A C44A 121.2(3) . .
C42A C43A H43A 119.4 . .
C44A C43A H43A 119.4 . .
C43A C44A C45A 118.9(3) . .
C43A C44A C47A 122.1(3) . .
C45A C44A C47A 119.1(3) . .
C46A C45A C44A 120.1(3) . .
C46A C45A H45A 119.9 . .
C44A C45A H45A 119.9 . .
C45A C46A C41A 121.1(3) . .
C45A C46A H46A 119.5 . .
C41A C46A H46A 119.5 . .
O48A C47A O49A 121.0(3) . .
O48A C47A C44A 120.6(3) . .
O49A C47A C44A 118.4(3) . .
C47A O48A Mn2 85.47(18) . 1_654
C47A O49A Mn2 96.49(17) . 1_654
C47A O49A Mn1 136.38(18) . 1_654
Mn2 O49A Mn1 108.34(8) 1_654 1_654
N11B C1B N11B 93.8(6) . 4_575
N11B C1B H1B1 113.0 . .
N11B C1B H1B1 113.0 4_575 .
N11B C1B H1B2 113.0 . .
N11B C1B H1B2 113.0 4_575 .
H1B1 C1B H1B2 110.4 . .
N12B N11B C15B 114.4(7) . .
N12B N11B C1B 118.6(6) . .
C15B N11B C1B 126.9(9) . .
C13B N12B N11B 103.8(7) . .
N12B C13B C14B 110.5(8) . .
N12B C13B C16B 120.4(9) . .
C14B C13B C16B 128.6(8) . .
C15B C14B C13B 106.9(7) . .
C15B C14B C21B 127.7(7) . .
C13B C14B C21B 125.3(6) . .
N11B C15B C14B 104.3(10) . .
N11B C15B C17B 127.4(11) . .
C14B C15B C17B 128.3(10) . .
C13B C16B H16D 109.5 . .
C13B C16B H16E 109.5 . .
H16D C16B H16E 109.5 . .
C13B C16B H16F 109.5 . .
H16D C16B H16F 109.5 . .
H16E C16B H16F 109.5 . .
C15B C17B H17D 109.5 . .
C15B C17B H17E 109.5 . .
H17D C17B H17E 109.5 . .
C15B C17B H17F 109.5 . .
H17D C17B H17F 109.5 . .
H17E C17B H17F 109.5 . .
C26B C21B C22B 119.7(9) . .
C26B C21B C14B 121.3(9) . .
C22B C21B C14B 119.0(5) . .
C23B C22B C21B 120.8(6) . .
C23B C22B H22B 119.6 . .
C21B C22B H22B 119.6 . .
C24B C23B C22B 121.2(7) . .
C24B C23B H23B 119.4 . .
C22B C23B H23B 119.4 . .
C23B C24B C25B 113.7(16) . .
C23B C24B C27B 122.3(8) . .
C25B C24B C27B 124.0(14) . .
C26B C25B C24B 128(2) . .
C26B C25B H25B 116.1 . .
C24B C25B H25B 116.1 . .
C25B C26B C21B 116.8(18) . .
C25B C26B H1 121.6 . .
C21B C26B H1 121.6 . .
O28B C27B O29B 125.4(3) . .
O28B C27B C24C 117.8(5) . .
O29B C27B C24C 115.9(5) . .
O28B C27B C24B 115.8(5) . .
O29B C27B C24B 118.0(5) . .
C27B O28B Mn2 127.48(19) . .
C27B O29B Mn1 144.5(2) . .
C15C N11C N12C 111.3(7) . .
C15C N11C C1C 130.2(8) . .
N12C N11C C1C 118.4(6) . .
C13C N12C N11C 106.0(7) . .
N12C C13C C14C 109.1(9) . .
N12C C13C C16C 121.9(11) . .
C14C C13C C16C 129.0(11) . .
C15C C14C C13C 107.3(8) . .
C15C C14C C21C 126.3(7) . .
C13C C14C C21C 126.3(8) . .
N11C C15C C14C 106.3(10) . .
N11C C15C C17C 121.3(9) . .
C14C C15C C17C 132.3(9) . .
C13C C16C H16G 109.5 . .
C13C C16C H16H 109.5 . .
H16G C16C H16H 109.5 . .
C13C C16C H16I 109.5 . .
H16G C16C H16I 109.5 . .
H16H C16C H16I 109.5 . .
C15C C17C H17G 109.5 . .
C15C C17C H17H 109.5 . .
H17G C17C H17H 109.5 . .
C15C C17C H17I 109.5 . .
H17G C17C H17I 109.5 . .
H17H C17C H17I 109.5 . .
C26C C21C C22C 115.4(10) . .
C26C C21C C14C 123.7(10) . .
C22C C21C C14C 120.9(6) . .
C23C C22C C21C 120.6(7) . .
C23C C22C H22C 119.7 . .
C21C C22C H22C 119.7 . .
C22C C23C C24C 120.6(8) . .
C22C C23C H23C 119.7 . .
C24C C23C H23C 119.7 . .
C25C C24C C23C 121.9(15) . .
C25C C24C C27B 118.1(14) . .
C23C C24C C27B 119.9(8) . .
C24C C25C C26C 115(2) . .
C24C C25C H25C 122.6 . .
C26C C25C H25C 122.6 . .
C21C C26C C25C 126.4(19) . .
C21C C26C H2 116.8 . .
C25C C26C H2 116.8 . .
N11C C1C N11C 96.6(6) 4_575 .
N11C C1C H1C1 112.4 4_575 .
N11C C1C H1C1 112.4 . .
N11C C1C H1C2 112.4 4_575 .
N11C C1C H1C2 112.4 . .
H1C1 C1C H1C2 110.0 . .

loop_
_geom_bond_atom_site_label_1
_geom_bond_atom_site_label_2
_geom_bond_distance
_geom_bond_site_symmetry_2
Mn1 O38A 2.1087(19) .
Mn1 O38A 2.1088(19) 3_567
Mn1 O29B 2.115(2) .
Mn1 O29B 2.115(2) 3_567
Mn1 O49A 2.230(2) 1_456
Mn1 O49A 2.230(2) 3_666
Mn2 O28B 2.083(2) .
Mn2 O39A 2.1118(18) .
Mn2 O49A 2.188(2) 1_456
Mn2 N22A 2.227(2) 1_556
Mn2 N12A 2.328(2) 1_556
Mn2 O48A 2.440(2) 1_456
C1A N11A 1.445(3) .
C1A N21A 1.457(3) .
C1A H1A1 0.9900 .
C1A H1A2 0.9900 .
N11A C15A 1.358(3) .
N11A N12A 1.368(3) .
N12A C13A 1.332(3) .
N12A Mn2 2.328(2) 1_554
C13A C14A 1.413(3) .
C13A C16A 1.482(4) .
C14A C15A 1.379(4) .
C14A C31A 1.482(3) .
C15A C17A 1.497(4) .
C16A H16A 0.9800 .
C16A H16B 0.9800 .
C16A H16C 0.9800 .
C17A H17A 0.9800 .
C17A H17B 0.9800 .
C17A H17C 0.9800 .
N21A C25A 1.357(3) .
N21A N22A 1.363(3) .
N22A C23A 1.334(4) .
N22A Mn2 2.227(2) 1_554
C23A C24A 1.418(4) .
C23A C27A 1.487(4) .
C24A C25A 1.379(4) .
C24A C41A 1.473(4) .
C25A C26A 1.496(4) .
C26A H26A 0.9800 .
C26A H26B 0.9800 .
C26A H26C 0.9800 .
C27A H27A 0.9800 .
C27A H27B 0.9800 .
C27A H27C 0.9800 .
C31A C32A 1.384(4) .
C31A C36A 1.390(4) .
C32A C33A 1.390(4) .
C32A H32A 0.9500 .
C33A C34A 1.379(4) .
C33A H33A 0.9500 .
C34A C35A 1.384(4) .
C34A C37A 1.501(3) .
C35A C36A 1.382(4) .
C35A H35A 0.9500 .
C36A H36A 0.9500 .
C37A O38A 1.252(3) .
C37A O39A 1.265(3) .
C41A C46A 1.392(5) .
C41A C42A 1.413(5) .
C42A C43A 1.370(5) .
C42A H42A 0.9500 .
C43A C44A 1.389(5) .
C43A H43A 0.9500 .
C44A C45A 1.394(4) .
C44A C47A 1.486(4) .
C45A C46A 1.385(4) .
C45A H45A 0.9500 .
C46A H46A 0.9500 .
C47A O48A 1.258(4) .
C47A O49A 1.277(4) .
O48A Mn2 2.440(2) 1_654
O49A Mn2 2.188(2) 1_654
O49A Mn1 2.230(2) 1_654
C1B N11B 1.423(6) .
C1B N11B 1.423(6) 4_575
C1B H1B1 0.9900 .
C1B H1B2 0.9900 .
N11B N12B 1.374(9) .
N11B C15B 1.377(12) .
N12B C13B 1.341(10) .
C13B C14B 1.440(12) .
C13B C16B 1.471(12) .
C14B C15B 1.378(13) .
C14B C21B 1.489(8) .
C15B C17B 1.512(15) .
C16B H16D 0.9800 .
C16B H16E 0.9800 .
C16B H16F 0.9800 .
C17B H17D 0.9800 .
C17B H17E 0.9800 .
C17B H17F 0.9800 .
C21B C26B 1.364(12) .
C21B C22B 1.391(8) .
C22B C23B 1.387(9) .
C22B H22B 0.9500 .
C23B C24B 1.384(13) .
C23B H23B 0.9500 .
C24B C25B 1.388(15) .
C24B C27B 1.508(12) .
C25B C26B 1.350(19) .
C25B H25B 0.9500 .
C26B H1 0.9500 .
C27B O28B 1.253(4) .
C27B O29B 1.255(3) .
C27B C24C 1.487(12) .
N11C C15C 1.370(11) .
N11C N12C 1.380(9) .
N11C C1C 1.486(7) .
N12C C13C 1.349(14) .
C13C C14C 1.422(14) .
C13C C16C 1.458(13) .
C14C C15C 1.371(12) .
C14C C21C 1.479(8) .
C15C C17C 1.514(15) .
C16C H16G 0.9800 .
C16C H16H 0.9800 .
C16C H16I 0.9800 .
C17C H17G 0.9800 .
C17C H17H 0.9800 .
C17C H17I 0.9800 .
C21C C26C 1.392(14) .
C21C C22C 1.435(10) .
C22C C23C 1.363(10) .
C22C H22C 0.9500 .
C23C C24C 1.427(14) .
C23C H23C 0.9500 .
C24C C25C 1.383(15) .
C25C C26C 1.41(2) .
C25C H25C 0.9500 .
C26C H2 0.9500 .
C1C N11C 1.486(7) 4_575
C1C H1C1 0.9900 .
C1C H1C2 0.9900 .

loop_
_geom_torsion_atom_site_label_1
_geom_torsion_atom_site_label_2
_geom_torsion_atom_site_label_3
_geom_torsion_atom_site_label_4
_geom_torsion
_geom_torsion_site_symmetry_1
_geom_torsion_site_symmetry_4
N21A C1A N11A C15A -106.4(3) . .
N21A C1A N11A N12A 71.7(3) . .
C15A N11A N12A C13A 0.0(3) . .
C1A N11A N12A C13A -178.4(2) . .
C15A N11A N12A Mn2 166.69(19) . 1_554
C1A N11A N12A Mn2 -11.7(3) . 1_554
N11A N12A C13A C14A -0.5(3) . .
Mn2 N12A C13A C14A -164.8(2) 1_554 .
N11A N12A C13A C16A -179.9(3) . .
Mn2 N12A C13A C16A 15.9(5) 1_554 .
N12A C13A C14A C15A 0.9(4) . .
C16A C13A C14A C15A -179.8(3) . .
N12A C13A C14A C31A 178.8(3) . .
C16A C13A C14A C31A -1.9(6) . .
N12A N11A C15A C14A 0.6(3) . .
C1A N11A C15A C14A 178.7(3) . .
N12A N11A C15A C17A 178.3(3) . .
C1A N11A C15A C17A -3.5(5) . .
C13A C14A C15A N11A -0.9(4) . .
C31A C14A C15A N11A -178.9(3) . .
C13A C14A C15A C17A -178.3(4) . .
C31A C14A C15A C17A 3.7(6) . .
N11A C1A N21A C25A 99.0(3) . .
N11A C1A N21A N22A -70.3(3) . .
C25A N21A N22A C23A 0.4(3) . .
C1A N21A N22A C23A 171.6(2) . .
C25A N21A N22A Mn2 -162.73(18) . 1_554
C1A N21A N22A Mn2 8.5(3) . 1_554
N21A N22A C23A C24A 0.1(3) . .
Mn2 N22A C23A C24A 162.2(2) 1_554 .
N21A N22A C23A C27A 179.3(3) . .
Mn2 N22A C23A C27A -18.6(5) 1_554 .
N22A C23A C24A C25A -0.5(4) . .
C27A C23A C24A C25A -179.7(4) . .
N22A C23A C24A C41A -178.3(3) . .
C27A C23A C24A C41A 2.5(6) . .
N22A N21A C25A C24A -0.7(3) . .
C1A N21A C25A C24A -170.4(3) . .
N22A N21A C25A C26A 178.0(3) . .
C1A N21A C25A C26A 8.3(4) . .
C23A C24A C25A N21A 0.7(3) . .
C41A C24A C25A N21A 178.4(3) . .
C23A C24A C25A C26A -177.9(3) . .
C41A C24A C25A C26A -0.1(6) . .
C15A C14A C31A C32A -136.1(4) . .
C13A C14A C31A C32A 46.3(5) . .
C15A C14A C31A C36A 43.7(5) . .
C13A C14A C31A C36A -133.8(4) . .
C36A C31A C32A C33A -0.1(5) . .
C14A C31A C32A C33A 179.8(3) . .
C31A C32A C33A C34A -2.3(6) . .
C32A C33A C34A C35A 2.3(5) . .
C32A C33A C34A C37A -177.3(3) . .
C33A C34A C35A C36A 0.0(5) . .
C37A C34A C35A C36A 179.6(3) . .
C34A C35A C36A C31A -2.4(6) . .
C32A C31A C36A C35A 2.4(6) . .
C14A C31A C36A C35A -177.4(3) . .
C33A C34A C37A O38A -22.3(4) . .
C35A C34A C37A O38A 158.2(3) . .
C33A C34A C37A O39A 157.4(3) . .
C35A C34A C37A O39A -22.2(5) . .
O39A C37A O38A Mn1 -10.6(6) . .
C34A C37A O38A Mn1 169.0(3) . .
O38A C37A O39A Mn2 10.5(5) . .
C34A C37A O39A Mn2 -169.1(2) . .
C25A C24A C41A C46A -128.1(4) . .
C23A C24A C41A C46A 49.2(5) . .
C25A C24A C41A C42A 53.4(5) . .
C23A C24A C41A C42A -129.3(4) . .
C46A C41A C42A C43A -2.5(6) . .
C24A C41A C42A C43A 176.0(4) . .
C41A C42A C43A C44A -1.4(7) . .
C42A C43A C44A C45A 5.2(6) . .
C42A C43A C44A C47A -175.6(4) . .
C43A C44A C45A C46A -5.2(6) . .
C47A C44A C45A C46A 175.6(3) . .
C44A C45A C46A C41A 1.3(6) . .
C42A C41A C46A C45A 2.5(6) . .
C24A C41A C46A C45A -176.1(3) . .
C43A C44A C47A O48A -8.8(5) . .
C45A C44A C47A O48A 170.4(3) . .
C43A C44A C47A O49A 172.2(3) . .
C45A C44A C47A O49A -8.6(5) . .
O49A C47A O48A Mn2 6.6(3) . 1_654
C44A C47A O48A Mn2 -172.4(3) . 1_654
O48A C47A O49A Mn2 -7.4(3) . 1_654
C44A C47A O49A Mn2 171.7(2) . 1_654
O48A C47A O49A Mn1 118.0(3) . 1_654
C44A C47A O49A Mn1 -63.0(4) . 1_654
N11B C1B N11B N12B 59.9(8) 4_575 .
N11B C1B N11B C15B -118.5(14) 4_575 .
C15B N11B N12B C13B 1.7(14) . .
C1B N11B N12B C13B -176.8(6) . .
N11B N12B C13B C14B -3.6(9) . .
N11B N12B C13B C16B -176.0(8) . .
N12B C13B C14B C15B 4.3(15) . .
C16B C13B C14B C15B 176.0(14) . .
N12B C13B C14B C21B -179.3(6) . .
C16B C13B C14B C21B -7.6(14) . .
N12B N11B C15B C14B 1(2) . .
C1B N11B C15B C14B 179.3(8) . .
N12B N11B C15B C17B -175.5(17) . .
C1B N11B C15B C17B 3(3) . .
C13B C14B C15B N11B -3.0(18) . .
C21B C14B C15B N11B -179.3(8) . .
C13B C14B C15B C17B 173.3(19) . .
C21B C14B C15B C17B -3(3) . .
C15B C14B C21B C26B -72.5(16) . .
C13B C14B C21B C26B 111.8(10) . .
C15B C14B C21B C22B 106.7(15) . .
C13B C14B C21B C22B -68.9(9) . .
C26B C21B C22B C23B 0.5(12) . .
C14B C21B C22B C23B -178.7(6) . .
C21B C22B C23B C24B -2.8(12) . .
C22B C23B C24B C25B 3.3(17) . .
C22B C23B C24B C27B -178.5(7) . .
C23B C24B C25B C26B -2(3) . .
C27B C24B C25B C26B 179.9(19) . .
C24B C25B C26B C21B 0(3) . .
C22B C21B C26B C25B 1(2) . .
C14B C21B C26B C25B -179.9(15) . .
C23B C24B C27B O28B 150.1(7) . .
C25B C24B C27B O28B -31.9(16) . .
C23B C24B C27B O29B -20.7(9) . .
C25B C24B C27B O29B 157.4(15) . .
O29B C27B O28B Mn2 -7.3(4) . .
C24C C27B O28B Mn2 161.1(3) . .
C24B C27B O28B Mn2 -177.3(3) . .
O28B C27B O29B Mn1 9.6(6) . .
C24C C27B O29B Mn1 -159.0(4) . .
C24B C27B O29B Mn1 179.5(4) . .
C15C N11C N12C C13C -1.2(14) . .
C1C N11C N12C C13C 175.0(9) . .
N11C N12C C13C C14C 2.1(13) . .
N11C N12C C13C C16C 179.4(13) . .
N12C C13C C14C C15C -2.3(19) . .
C16C C13C C14C C15C -179.3(18) . .
N12C C13C C14C C21C -178.7(8) . .
C16C C13C C14C C21C 4(2) . .
N12C N11C C15C C14C 0(2) . .
C1C N11C C15C C14C -175.8(8) . .
N12C N11C C15C C17C 178.9(16) . .
C1C N11C C15C C17C 3(3) . .
C13C C14C C15C N11C 2(2) . .
C21C C14C C15C N11C 177.9(9) . .
C13C C14C C15C C17C -178(2) . .
C21C C14C C15C C17C -1(3) . .
C15C C14C C21C C26C 63.9(17) . .
C13C C14C C21C C26C -120.3(13) . .
C15C C14C C21C C22C -119.3(16) . .
C13C C14C C21C C22C 56.4(13) . .
C26C C21C C22C C23C -6.8(13) . .
C14C C21C C22C C23C 176.1(8) . .
C21C C22C C23C C24C 4.1(14) . .
C22C C23C C24C C25C 1.7(19) . .
C22C C23C C24C C27B -178.5(8) . .
O28B C27B C24C C25C 14.3(15) . .
O29B C27B C24C C25C -176.2(14) . .
O28B C27B C24C C23C -165.5(6) . .
O29B C27B C24C C23C 4.0(8) . .
C23C C24C C25C C26C -4(3) . .
C27B C24C C25C C26C 176.1(14) . .
C22C C21C C26C C25C 4(2) . .
C14C C21C C26C C25C -178.7(16) . .
C24C C25C C26C C21C 1(3) . .
C15C N11C C1C N11C 120.1(16) . 4_575
N12C N11C C1C N11C -55.2(7) . 4_575

loop_
_platon_squeeze_void_nr
_platon_squeeze_void_average_x
_platon_squeeze_void_average_y
_platon_squeeze_void_average_z
_platon_squeeze_void_volume
_platon_squeeze_void_count_electrons
_platon_squeeze_void_content
1 -0.497 0.092 0.465 1884 488 ' '
